data_4331512
loop_
_publ_author_name
'Adams, Richard D.'
'Smith, Jack L.'

_publ_section_title
;
 Rhodium Cluster Complexes Containing Bridging Phenylgermanium Ligands
;
_journal_issue 12
_journal_name_full 'Inorganic Chemistry'
_journal_page_first 4276
_journal_page_last 4281
_journal_paper_doi 10.1021/ic050372e
_journal_volume 44
_journal_year 2005
_chemical_formula_moiety 'C65 H50 Ge5 O5 Rh3, 0.5(C6 H14)'
_chemical_formula_sum 'C68 H57 Ge5 O5 Rh3'
_chemical_formula_weight 1625.82
_chemical_name_systematic
; 
 ? 
;
_space_group_IT_number 14
_symmetry_cell_setting monoclinic
_symmetry_space_group_name_Hall '-P 2ybc'
_symmetry_space_group_name_H-M 'P 1 21/c 1'
_atom_sites_solution_hydrogens geom
_atom_sites_solution_primary direct
_atom_sites_solution_secondary difmap
_audit_creation_method SHELXL-97
_cell_angle_alpha 90.00
_cell_angle_beta 91.5960(10)
_cell_angle_gamma 90.00
_cell_formula_units_Z 4
_cell_length_a 13.1447(6)
_cell_length_b 21.6775(10)
_cell_length_c 23.6975(11)
_cell_measurement_reflns_used 1153
_cell_measurement_temperature 296(2)
_cell_measurement_theta_max 17.57
_cell_measurement_theta_min 2.28
_cell_volume 6749.8(5)
_computing_cell_refinement 'SAINT+  V6.2 (Bruker, 2001)'
_computing_data_collection 'SMART V5.625 (Bruker, 2001)'
_computing_data_reduction 'SAINT+  V6.2'
_computing_molecular_graphics 'SHELXTL V6.1 (Sheldrick, 1997)'
_computing_publication_material 'SHELXTL V6.1'
_computing_structure_refinement 'SHELXL-97 (Sheldrick, 1997)'
_computing_structure_solution 'SHELXS-97 (Sheldrick, 1990)'
_diffrn_ambient_temperature 296(2)
_diffrn_measured_fraction_theta_full 1.000
_diffrn_measured_fraction_theta_max 1.000
_diffrn_measurement_device_type 'Bruker SMART APEX CCD diffractometer'
_diffrn_measurement_method 'omega scans'
_diffrn_radiation_monochromator graphite
_diffrn_radiation_source 'fine-focus sealed tube'
_diffrn_radiation_type MoK\a
_diffrn_radiation_wavelength 0.71073
_diffrn_reflns_av_R_equivalents 0.1518
_diffrn_reflns_av_sigmaI/netI 0.1514
_diffrn_reflns_limit_h_max 14
_diffrn_reflns_limit_h_min -14
_diffrn_reflns_limit_k_max 23
_diffrn_reflns_limit_k_min -22
_diffrn_reflns_limit_l_max 24
_diffrn_reflns_limit_l_min -25
_diffrn_reflns_number 32445
_diffrn_reflns_theta_full 22.72
_diffrn_reflns_theta_max 22.72
_diffrn_reflns_theta_min 1.27
_diffrn_standards_decay_% <1
_exptl_absorpt_coefficient_mu 2.954
_exptl_absorpt_correction_T_max 1.000
_exptl_absorpt_correction_T_min 0.887
_exptl_absorpt_correction_type SADABS
_exptl_absorpt_process_details '(SADABS, Bruker, 1997)'
_exptl_crystal_colour Red
_exptl_crystal_density_diffrn 1.600
_exptl_crystal_density_method 'not measured'
_exptl_crystal_description Bar
_exptl_crystal_F_000 3200
_exptl_crystal_size_max 0.10
_exptl_crystal_size_mid 0.05
_exptl_crystal_size_min 0.04
_refine_diff_density_max 0.988
_refine_diff_density_min -1.138
_refine_diff_density_rms 0.187
_refine_ls_extinction_method none
_refine_ls_goodness_of_fit_ref 1.125
_refine_ls_hydrogen_treatment constr
_refine_ls_matrix_type full
_refine_ls_number_parameters 397
_refine_ls_number_reflns 9075
_refine_ls_number_restraints 36
_refine_ls_restrained_S_all 1.125
_refine_ls_R_factor_all 0.1787
_refine_ls_R_factor_gt 0.1162
_refine_ls_shift/su_max 0.000
_refine_ls_shift/su_mean 0.000
_refine_ls_structure_factor_coef Fsqd
_refine_ls_weighting_details 'calc w=1/[\s^2^(Fo^2^)+(0.0759P)^2^+107.5335P] where P=(Fo^2^+2Fc^2^)/3'
_refine_ls_weighting_scheme calc
_refine_ls_wR_factor_gt 0.2330
_refine_ls_wR_factor_ref 0.2632
_reflns_number_gt 5579
_reflns_number_total 9075
_reflns_threshold_expression >2sigma(I)
_cod_data_source_file ic050372esup2.cif
_cod_data_source_block Rh3Ge5H
_cod_depositor_comments
;
The following automatic conversions were performed:

'_symmetry_cell_setting' value 'Monoclinic' changed to 'monoclinic'
according to /home/saulius/struct/CIF-dictionaries/cif_core.dic
dictionary named 'cif_core.dic' version 2.4.2 from 2011-04-26.

Automatic conversion script
Id: cif_fix_values 1891 2012-01-12 08:04:46Z andrius 
;
_cod_original_sg_symbol_H-M P2(1)/c
_cod_database_code 4331512

loop_
_symmetry_equiv_pos_as_xyz
'x, y, z'
'-x, y+1/2, -z+1/2'
'-x, -y, -z'
'x, -y-1/2, z-1/2'

loop_
_atom_site_label
_atom_site_type_symbol
_atom_site_fract_x
_atom_site_fract_y
_atom_site_fract_z
_atom_site_U_iso_or_equiv
_atom_site_adp_type
_atom_site_occupancy
_atom_site_symmetry_multiplicity
_atom_site_calc_flag
_atom_site_refinement_flags
_atom_site_disorder_assembly
_atom_site_disorder_group
Rh1 Rh 0.64542(13) 0.29886(9) 0.05214(7) 0.0417(5) Uani 1 1 d . . .
Rh2 Rh 0.52062(13) 0.27140(8) -0.04351(7) 0.0384(5) Uani 1 1 d . . .
Rh3 Rh 0.42645(12) 0.30363(8) 0.05964(7) 0.0361(5) Uani 1 1 d . . .
Ge1 Ge 0.70707(17) 0.26002(12) -0.03962(10) 0.0457(7) Uani 1 1 d . . .
Ge2 Ge 0.33329(17) 0.28004(12) -0.02945(10) 0.0434(6) Uani 1 1 d . . .
Ge3 Ge 0.54742(18) 0.31525(11) 0.14088(9) 0.0406(6) Uani 1 1 d . . .
Ge4 Ge 0.53777(18) 0.21104(11) 0.04031(9) 0.0401(6) Uani 1 1 d . A .
Ge5 Ge 0.26915(18) 0.30330(13) 0.11502(10) 0.0494(7) Uani 1 1 d . . .
O11 O 0.6996(16) 0.4337(11) 0.0309(9) 0.102(7) Uiso 1 1 d . . .
O12 O 0.8249(18) 0.2472(11) 0.1169(10) 0.117(8) Uiso 1 1 d . . .
O21 O 0.5156(13) 0.4027(9) -0.0910(8) 0.079(6) Uiso 1 1 d . . .
O22 O 0.4900(16) 0.1751(11) -0.1330(10) 0.105(7) Uiso 1 1 d . . .
O31 O 0.4093(14) 0.4395(10) 0.0397(8) 0.082(6) Uiso 1 1 d . . .
C11 C 0.6848(19) 0.3827(14) 0.0399(11) 0.065(7) Uiso 1 1 d . . .
C12 C 0.752(2) 0.2689(14) 0.0912(12) 0.077(8) Uiso 1 1 d . . .
C21 C 0.5169(18) 0.3519(12) -0.0762(10) 0.056(7) Uiso 1 1 d . . .
C22 C 0.500(2) 0.2140(15) -0.0987(13) 0.083(9) Uiso 1 1 d . . .
C31 C 0.4180(16) 0.3853(11) 0.0467(9) 0.042(6) Uiso 1 1 d . . .
C33 C 0.2555(16) 0.2056(11) -0.0402(9) 0.045(6) Uiso 1 1 d . . .
C34 C 0.1553(18) 0.2091(12) -0.0611(10) 0.062(7) Uiso 1 1 d . . .
H34 H 0.1250 0.2465 -0.0708 0.074 Uiso 1 1 calc R . .
C35 C 0.101(2) 0.1514(15) -0.0670(12) 0.084(9) Uiso 1 1 d . . .
H35 H 0.0344 0.1527 -0.0807 0.100 Uiso 1 1 calc R . .
C36 C 0.140(3) 0.0971(17) -0.0543(13) 0.100(11) Uiso 1 1 d . . .
H36 H 0.1013 0.0615 -0.0582 0.119 Uiso 1 1 calc R . .
C37 C 0.237(2) 0.0942(15) -0.0357(12) 0.087(9) Uiso 1 1 d . . .
H37 H 0.2684 0.0565 -0.0283 0.105 Uiso 1 1 calc R . .
C38 C 0.290(2) 0.1497(13) -0.0277(11) 0.066(7) Uiso 1 1 d . . .
H38 H 0.3562 0.1471 -0.0123 0.079 Uiso 1 1 calc R . .
C39 C 0.2685(16) 0.3379(11) -0.0812(9) 0.046(6) Uiso 1 1 d . . .
C40 C 0.2265(17) 0.3954(12) -0.0651(11) 0.058(7) Uiso 1 1 d . . .
H40 H 0.2255 0.4059 -0.0270 0.070 Uiso 1 1 calc R . .
C41 C 0.1861(19) 0.4371(13) -0.1056(11) 0.068(8) Uiso 1 1 d . . .
H41 H 0.1612 0.4757 -0.0958 0.082 Uiso 1 1 calc R . .
C42 C 0.1858(18) 0.4166(12) -0.1616(11) 0.060(7) Uiso 1 1 d . . .
H42 H 0.1589 0.4431 -0.1891 0.072 Uiso 1 1 calc R . .
C43 C 0.2200(19) 0.3638(13) -0.1782(12) 0.072(8) Uiso 1 1 d . . .
H43 H 0.2159 0.3526 -0.2161 0.086 Uiso 1 1 calc R . .
C44 C 0.263(2) 0.3246(14) -0.1382(12) 0.079(9) Uiso 1 1 d . . .
H44 H 0.2890 0.2872 -0.1503 0.095 Uiso 1 1 calc R . .
C45 C 0.7638(17) 0.1771(9) -0.0408(10) 0.058(7) Uiso 1 1 d D . .
C46 C 0.835(2) 0.1594(13) 0.0019(10) 0.164(18) Uiso 1 1 d D . .
H46 H 0.8560 0.1877 0.0293 0.196 Uiso 1 1 calc R . .
C47 C 0.875(2) 0.0985(16) 0.0030(13) 0.21(2) Uiso 1 1 d D . .
H47 H 0.9253 0.0877 0.0294 0.254 Uiso 1 1 calc R . .
C48 C 0.837(3) 0.0546(10) -0.0361(16) 0.137(15) Uiso 1 1 d D . .
H48 H 0.8541 0.0132 -0.0319 0.164 Uiso 1 1 calc R . .
C49 C 0.772(3) 0.0733(13) -0.0816(15) 0.22(2) Uiso 1 1 d D . .
H49 H 0.7522 0.0451 -0.1092 0.261 Uiso 1 1 calc R . .
C50 C 0.739(3) 0.1356(15) -0.0851(11) 0.18(2) Uiso 1 1 d D . .
H50 H 0.7008 0.1489 -0.1164 0.222 Uiso 1 1 calc R . .
C51 C 0.7948(14) 0.3075(9) -0.0875(8) 0.042(5) Uiso 1 1 d D . .
C52 C 0.7747(18) 0.3700(9) -0.0976(10) 0.061(7) Uiso 1 1 d D . .
H52 H 0.7193 0.3884 -0.0808 0.073 Uiso 1 1 calc R . .
C53 C 0.8364(19) 0.4056(13) -0.1326(11) 0.091(10) Uiso 1 1 d D . .
H53 H 0.8238 0.4474 -0.1383 0.109 Uiso 1 1 calc R . .
C54 C 0.917(2) 0.3761(12) -0.1584(13) 0.094(10) Uiso 1 1 d D . .
H54 H 0.9590 0.3986 -0.1818 0.113 Uiso 1 1 calc R . .
C55 C 0.936(2) 0.3137(12) -0.1497(11) 0.086(9) Uiso 1 1 d D . .
H55 H 0.9908 0.2950 -0.1672 0.103 Uiso 1 1 calc R . .
C56 C 0.8742(17) 0.2788(13) -0.1148(10) 0.081(9) Uiso 1 1 d D . .
H56 H 0.8860 0.2368 -0.1099 0.097 Uiso 1 1 calc R . .
C57 C 0.5571(17) 0.2483(11) 0.1973(9) 0.050(6) Uiso 1 1 d . . .
C58 C 0.480(2) 0.2168(14) 0.2169(12) 0.080(9) Uiso 1 1 d . . .
H58 H 0.4153 0.2302 0.2068 0.096 Uiso 1 1 calc R . .
C59 C 0.489(3) 0.1648(15) 0.2520(13) 0.095(10) Uiso 1 1 d . . .
H59 H 0.4329 0.1401 0.2597 0.114 Uiso 1 1 calc R . .
C60 C 0.583(2) 0.1526(15) 0.2738(13) 0.085(9) Uiso 1 1 d . . .
H60 H 0.5912 0.1214 0.3005 0.102 Uiso 1 1 calc R . .
C61 C 0.666(3) 0.1860(17) 0.2568(14) 0.109(12) Uiso 1 1 d . . .
H61 H 0.7314 0.1753 0.2694 0.131 Uiso 1 1 calc R . .
C62 C 0.651(2) 0.2353(14) 0.2213(12) 0.081(9) Uiso 1 1 d . . .
H62 H 0.7056 0.2607 0.2132 0.097 Uiso 1 1 calc R . .
C63 C 0.5750(15) 0.3897(10) 0.1845(9) 0.038(5) Uiso 1 1 d . . .
C64 C 0.5797(17) 0.4467(11) 0.1604(10) 0.052(6) Uiso 1 1 d . . .
H64 H 0.5708 0.4497 0.1214 0.062 Uiso 1 1 calc R . .
C65 C 0.5975(19) 0.5009(13) 0.1915(11) 0.067(8) Uiso 1 1 d . . .
H65 H 0.5978 0.5392 0.1740 0.081 Uiso 1 1 calc R . .
C66 C 0.614(2) 0.4955(14) 0.2466(12) 0.078(9) Uiso 1 1 d . . .
H66 H 0.6325 0.5307 0.2668 0.094 Uiso 1 1 calc R . .
C67 C 0.604(2) 0.4403(15) 0.2762(14) 0.089(10) Uiso 1 1 d . . .
H67 H 0.6080 0.4387 0.3154 0.107 Uiso 1 1 calc R . .
C68 C 0.5889(17) 0.3856(12) 0.2420(10) 0.057(7) Uiso 1 1 d . . .
H68 H 0.5883 0.3471 0.2593 0.068 Uiso 1 1 calc R . .
C69 C 0.1566(17) 0.3456(11) 0.0774(9) 0.049(6) Uiso 1 1 d . . .
C70 C 0.0855(19) 0.3151(13) 0.0424(10) 0.067(7) Uiso 1 1 d . . .
H70 H 0.0910 0.2729 0.0363 0.081 Uiso 1 1 calc R . .
C71 C 0.007(2) 0.3483(16) 0.0170(13) 0.092(10) Uiso 1 1 d . . .
H71 H -0.0375 0.3277 -0.0077 0.111 Uiso 1 1 calc R . .
C72 C -0.008(2) 0.4068(16) 0.0257(13) 0.091(10) Uiso 1 1 d . . .
H72 H -0.0626 0.4263 0.0078 0.109 Uiso 1 1 calc R . .
C73 C 0.056(3) 0.4402(18) 0.0604(14) 0.106(11) Uiso 1 1 d . . .
H73 H 0.0434 0.4816 0.0677 0.128 Uiso 1 1 calc R . .
C74 C 0.140(2) 0.4097(15) 0.0846(13) 0.085(9) Uiso 1 1 d . . .
H74 H 0.1863 0.4324 0.1063 0.103 Uiso 1 1 calc R . .
C75 C 0.2883(18) 0.3435(12) 0.1890(10) 0.057(7) Uiso 1 1 d . . .
C76 C 0.255(2) 0.3152(15) 0.2394(12) 0.085(9) Uiso 1 1 d . . .
H76 H 0.2299 0.2751 0.2384 0.101 Uiso 1 1 calc R . .
C77 C 0.260(2) 0.3480(16) 0.2910(14) 0.094(10) Uiso 1 1 d . . .
H77 H 0.2375 0.3298 0.3238 0.113 Uiso 1 1 calc R . .
C78 C 0.299(2) 0.4058(16) 0.2925(14) 0.094(10) Uiso 1 1 d . . .
H78 H 0.3049 0.4263 0.3269 0.113 Uiso 1 1 calc R . .
C79 C 0.329(2) 0.4343(15) 0.2460(12) 0.082(9) Uiso 1 1 d . . .
H79 H 0.3532 0.4746 0.2482 0.099 Uiso 1 1 calc R . .
C80 C 0.3250(19) 0.4039(13) 0.1935(11) 0.067(8) Uiso 1 1 d . . .
H80 H 0.3468 0.4242 0.1615 0.080 Uiso 1 1 calc R . .
C81 C 0.209(2) 0.2221(13) 0.1305(11) 0.065(7) Uiso 1 1 d . . .
C82 C 0.110(4) 0.222(2) 0.1483(19) 0.161(17) Uiso 1 1 d . . .
H82 H 0.0723 0.2576 0.1508 0.193 Uiso 1 1 calc R . .
C83 C 0.069(4) 0.163(3) 0.163(2) 0.168(19) Uiso 1 1 d . . .
H83 H 0.0044 0.1613 0.1781 0.202 Uiso 1 1 calc R . .
C84 C 0.118(4) 0.110(2) 0.1550(19) 0.160(18) Uiso 1 1 d . . .
H84 H 0.0829 0.0733 0.1585 0.192 Uiso 1 1 calc R . .
C85 C 0.217(3) 0.1091(19) 0.1422(15) 0.121(13) Uiso 1 1 d . . .
H85 H 0.2534 0.0723 0.1417 0.146 Uiso 1 1 calc R . .
C86 C 0.263(3) 0.1657(16) 0.1297(13) 0.099(10) Uiso 1 1 d . . .
H86 H 0.3311 0.1661 0.1205 0.118 Uiso 1 1 calc R . .
C87 C 0.5400(17) 0.1267(11) 0.0648(10) 0.050(6) Uiso 1 1 d . . .
C88A C 0.632(5) 0.108(3) 0.087(3) 0.090(19) Uiso 0.50 1 d P A 1
H88A H 0.6887 0.1329 0.0892 0.108 Uiso 0.50 1 calc PR A 1
C89A C 0.632(7) 0.049(5) 0.104(4) 0.15(3) Uiso 0.50 1 d P A 1
H89A H 0.6962 0.0351 0.1155 0.179 Uiso 0.50 1 calc PR A 1
C90A C 0.567(5) 0.012(4) 0.109(3) 0.07(2) Uiso 0.50 1 d P A 1
H90A H 0.5811 -0.0289 0.1196 0.088 Uiso 0.50 1 calc PR A 1
C91A C 0.468(5) 0.032(3) 0.097(3) 0.086(19) Uiso 0.50 1 d P A 1
H91A H 0.4117 0.0064 0.1008 0.103 Uiso 0.50 1 calc PR A 1
C92A C 0.458(4) 0.092(2) 0.0802(18) 0.049(12) Uiso 0.50 1 d P A 1
H92A H 0.3940 0.1102 0.0791 0.059 Uiso 0.50 1 calc PR A 1
C88B C 0.557(4) 0.109(2) 0.119(2) 0.060(14) Uiso 0.50 1 d P A 2
H88B H 0.5733 0.1390 0.1457 0.072 Uiso 0.50 1 calc PR A 2
C89B C 0.549(5) 0.043(3) 0.135(3) 0.09(2) Uiso 0.50 1 d P A 2
H89B H 0.5607 0.0320 0.1723 0.104 Uiso 0.50 1 calc PR A 2
C90B C 0.526(5) 0.001(3) 0.097(2) 0.054(16) Uiso 0.50 1 d P A 2
H90B H 0.5144 -0.0395 0.1081 0.064 Uiso 0.50 1 calc PR A 2
C91B C 0.519(5) 0.015(4) 0.043(3) 0.11(2) Uiso 0.50 1 d P A 2
H91B H 0.5105 -0.0160 0.0154 0.130 Uiso 0.50 1 calc PR A 2
C92B C 0.524(4) 0.077(3) 0.028(2) 0.071(16) Uiso 0.50 1 d P A 2
H92B H 0.5171 0.0861 -0.0104 0.085 Uiso 0.50 1 calc PR A 2
C1S C 0.142(6) 0.542(3) 0.326(3) 0.18(4) Uiso 0.50 1 d PD . .
H1S1 H 0.1236 0.5252 0.3619 0.276 Uiso 0.50 1 calc PR . .
H1S2 H 0.1276 0.5850 0.3248 0.276 Uiso 0.50 1 calc PR . .
H1S3 H 0.2130 0.5349 0.3204 0.276 Uiso 0.50 1 calc PR . .
C2S C 0.085(5) 0.512(3) 0.283(2) 0.13(3) Uiso 0.50 1 d PD . .
H2S1 H 0.0357 0.5410 0.2673 0.161 Uiso 0.50 1 calc PR . .
H2S2 H 0.1305 0.5012 0.2528 0.161 Uiso 0.50 1 calc PR . .
C3S C 0.032(5) 0.458(3) 0.297(2) 0.13(3) Uiso 0.50 1 d PD . .
H3S1 H 0.0805 0.4267 0.3094 0.151 Uiso 0.50 1 calc PR . .
H3S2 H -0.0112 0.4669 0.3288 0.151 Uiso 0.50 1 calc PR . .
C4S C -0.028(5) 0.434(3) 0.254(3) 0.14(3) Uiso 0.50 1 d PD . .
H4S1 H 0.0087 0.4409 0.2197 0.164 Uiso 0.50 1 calc PR . .
H4S2 H -0.0885 0.4593 0.2516 0.164 Uiso 0.50 1 calc PR . .
C5S C -0.059(7) 0.372(3) 0.254(3) 0.20(4) Uiso 0.50 1 d PD . .
H5S1 H -0.1058 0.3652 0.2842 0.236 Uiso 0.50 1 calc PR . .
H5S2 H -0.0010 0.3454 0.2594 0.236 Uiso 0.50 1 calc PR . .
C6S C -0.109(6) 0.360(3) 0.201(3) 0.17(4) Uiso 0.50 1 d PD . .
H6S1 H -0.1343 0.3977 0.1848 0.254 Uiso 0.50 1 calc PR . .
H6S2 H -0.1638 0.3318 0.2060 0.254 Uiso 0.50 1 calc PR . .
H6S3 H -0.0606 0.3419 0.1757 0.254 Uiso 0.50 1 calc PR . .

loop_
_atom_site_aniso_label
_atom_site_aniso_U_11
_atom_site_aniso_U_22
_atom_site_aniso_U_33
_atom_site_aniso_U_23
_atom_site_aniso_U_13
_atom_site_aniso_U_12
Rh1 0.0400(10) 0.0517(13) 0.0332(10) 0.0001(9) -0.0033(8) -0.0004(9)
Rh2 0.0425(10) 0.0439(12) 0.0287(9) -0.0009(8) -0.0042(8) 0.0020(9)
Rh3 0.0403(9) 0.0346(11) 0.0333(9) -0.0004(8) -0.0032(8) 0.0032(9)
Ge1 0.0379(13) 0.0600(18) 0.0393(14) 0.0034(12) 0.0038(11) -0.0021(13)
Ge2 0.0431(14) 0.0436(16) 0.0429(14) -0.0037(12) -0.0101(11) 0.0018(12)
Ge3 0.0502(14) 0.0412(15) 0.0301(13) 0.0000(11) -0.0061(11) -0.0020(12)
Ge4 0.0484(14) 0.0360(14) 0.0358(13) 0.0041(11) -0.0012(11) 0.0035(12)
Ge5 0.0466(14) 0.0598(18) 0.0418(14) -0.0019(13) 0.0021(12) 0.0021(14)

loop_
_atom_type_symbol
_atom_type_description
_atom_type_scat_dispersion_real
_atom_type_scat_dispersion_imag
_atom_type_scat_source
C C 0.0033 0.0016 'International Tables Vol C Tables 4.2.6.8 and 6.1.1.4'
H H 0.0000 0.0000 'International Tables Vol C Tables 4.2.6.8 and 6.1.1.4'
O O 0.0106 0.0060 'International Tables Vol C Tables 4.2.6.8 and 6.1.1.4'
Ge Ge 0.1547 1.8001 'International Tables Vol C Tables 4.2.6.8 and 6.1.1.4'
Rh Rh -1.1178 0.9187 'International Tables Vol C Tables 4.2.6.8 and 6.1.1.4'

loop_
_geom_angle_atom_site_label_1
_geom_angle_atom_site_label_2
_geom_angle_atom_site_label_3
_geom_angle
C12 Rh1 C11 102.4(12)
C12 Rh1 Ge4 103.0(10)
C11 Rh1 Ge4 154.5(8)
C12 Rh1 Ge1 93.5(9)
C11 Rh1 Ge1 95.3(8)
Ge4 Rh1 Ge1 80.43(10)
C12 Rh1 Ge3 91.7(9)
C11 Rh1 Ge3 98.0(8)
Ge4 Rh1 Ge3 83.99(9)
Ge1 Rh1 Ge3 164.32(11)
C12 Rh1 Rh2 140.5(9)
C11 Rh1 Rh2 103.4(8)
Ge4 Rh1 Rh2 53.68(7)
Ge1 Rh1 Rh2 54.79(7)
Ge3 Rh1 Rh2 113.59(9)
C12 Rh1 Rh3 138.6(9)
C11 Rh1 Rh3 104.4(8)
Ge4 Rh1 Rh3 56.43(8)
Ge1 Rh1 Rh3 114.52(9)
Ge3 Rh1 Rh3 53.92(7)
Rh2 Rh1 Rh3 59.98(6)
C22 Rh2 C21 109.4(12)
C22 Rh2 Ge4 103.4(10)
C21 Rh2 Ge4 147.2(7)
C22 Rh2 Ge1 95.0(9)
C21 Rh2 Ge1 96.9(7)
Ge4 Rh2 Ge1 80.96(9)
C22 Rh2 Ge2 91.1(9)
C21 Rh2 Ge2 88.4(7)
Ge4 Rh2 Ge2 90.04(10)
Ge1 Rh2 Ge2 170.10(11)
C22 Rh2 Rh1 142.4(9)
C21 Rh2 Rh1 98.1(7)
Ge4 Rh2 Rh1 53.68(8)
Ge1 Rh2 Rh1 55.65(7)
Ge2 Rh2 Rh1 115.43(9)
C22 Rh2 Rh3 136.2(9)
C21 Rh2 Rh3 96.7(7)
Ge4 Rh2 Rh3 56.95(7)
Ge1 Rh2 Rh3 116.55(9)
Ge2 Rh2 Rh3 54.27(7)
Rh1 Rh2 Rh3 61.16(6)
C31 Rh3 Ge2 91.8(7)
C31 Rh3 Ge3 93.9(7)
Ge2 Rh3 Ge3 168.63(11)
C31 Rh3 Ge5 92.6(7)
Ge2 Rh3 Ge5 92.93(10)
Ge3 Rh3 Ge5 96.64(10)
C31 Rh3 Ge4 141.4(7)
Ge2 Rh3 Ge4 87.50(9)
Ge3 Rh3 Ge4 81.92(9)
Ge5 Rh3 Ge4 126.00(11)
C31 Rh3 Rh2 96.9(7)
Ge2 Rh3 Rh2 55.47(7)
Ge3 Rh3 Rh2 113.95(9)
Ge5 Rh3 Rh2 147.10(10)
Ge4 Rh3 Rh2 52.07(7)
C31 Rh3 Rh1 94.7(7)
Ge2 Rh3 Rh1 114.31(9)
Ge3 Rh3 Rh1 55.41(7)
Ge5 Rh3 Rh1 151.50(9)
Ge4 Rh3 Rh1 51.63(7)
Rh2 Rh3 Rh1 58.85(6)
C51 Ge1 C45 104.4(8)
C51 Ge1 Rh2 122.2(6)
C45 Ge1 Rh2 118.3(7)
C51 Ge1 Rh1 123.1(6)
C45 Ge1 Rh1 117.3(7)
Rh2 Ge1 Rh1 69.56(8)
C33 Ge2 C39 103.7(9)
C33 Ge2 Rh3 122.5(7)
C39 Ge2 Rh3 127.4(7)
C33 Ge2 Rh2 116.2(7)
C39 Ge2 Rh2 112.5(6)
Rh3 Ge2 Rh2 70.25(8)
C63 Ge3 C57 104.0(9)
C63 Ge3 Rh3 127.1(6)
C57 Ge3 Rh3 118.7(7)
C63 Ge3 Rh1 117.9(6)
C57 Ge3 Rh1 115.9(7)
Rh3 Ge3 Rh1 70.67(8)
C87 Ge4 Rh1 136.2(7)
C87 Ge4 Rh2 140.8(7)
Rh1 Ge4 Rh2 72.64(9)
C87 Ge4 Rh3 134.8(7)
Rh1 Ge4 Rh3 71.94(9)
Rh2 Ge4 Rh3 70.98(8)
C69 Ge5 C81 101.8(10)
C69 Ge5 C75 106.1(10)
C81 Ge5 C75 105.8(11)
C69 Ge5 Rh3 113.1(7)
C81 Ge5 Rh3 116.4(8)
C75 Ge5 Rh3 112.5(7)
O11 C11 Rh1 174(3)
O12 C12 Rh1 178(3)
O21 C21 Rh2 174(2)
O22 C22 Rh2 177(3)
O31 C31 Rh3 177(2)
C38 C33 C34 116(2)
C38 C33 Ge2 123.9(19)
C34 C33 Ge2 119.6(18)
C33 C34 C35 116(2)
C36 C35 C34 125(3)
C35 C36 C37 119(4)
C36 C37 C38 118(3)
C33 C38 C37 126(3)
C44 C39 C40 116(2)
C44 C39 Ge2 120(2)
C40 C39 Ge2 124.5(18)
C41 C40 C39 121(2)
C42 C41 C40 116(3)
C43 C42 C41 125(3)
C42 C43 C44 118(3)
C43 C44 C39 124(3)
C46 C45 C50 119.5(8)
C46 C45 Ge1 119.2(17)
C50 C45 Ge1 121.2(17)
C45 C46 C47 120.2(8)
C48 C47 C46 119.6(8)
C47 C48 C49 120.0(8)
C48 C49 C50 119.8(8)
C45 C50 C49 119.7(8)
C56 C51 C52 120(2)
C56 C51 Ge1 120.1(16)
C52 C51 Ge1 120.2(15)
C51 C52 C53 122(2)
C54 C53 C52 118(3)
C55 C54 C53 121(3)
C54 C55 C56 120(3)
C51 C56 C55 119(3)
C58 C57 C62 116(3)
C58 C57 Ge3 126(2)
C62 C57 Ge3 118(2)
C57 C58 C59 125(3)
C60 C59 C58 116(3)
C59 C60 C61 121(3)
C62 C61 C60 119(3)
C57 C62 C61 122(3)
C64 C63 C68 118(2)
C64 C63 Ge3 122.6(17)
C68 C63 Ge3 119.4(17)
C63 C64 C65 123(2)
C66 C65 C64 118(3)
C65 C66 C67 124(3)
C66 C67 C68 116(3)
C63 C68 C67 121(3)
C70 C69 C74 115(2)
C70 C69 Ge5 122.6(19)
C74 C69 Ge5 122.0(19)
C71 C70 C69 119(3)
C72 C71 C70 123(3)
C71 C72 C73 122(4)
C72 C73 C74 117(4)
C73 C74 C69 123(3)
C80 C75 C76 117(2)
C80 C75 Ge5 121.3(19)
C76 C75 Ge5 121(2)
C77 C76 C75 120(3)
C78 C77 C76 120(3)
C79 C78 C77 122(3)
C78 C79 C80 121(3)
C75 C80 C79 121(3)
C82 C81 C86 118(3)
C82 C81 Ge5 117(3)
C86 C81 Ge5 125(2)
C81 C82 C83 117(5)
C84 C83 C82 123(5)
C83 C84 C85 122(5)
C84 C85 C86 117(4)
C85 C86 C81 123(3)
C88B C87 C88A 55(3)
C88B C87 C92A 73(3)
C88A C87 C92A 115(4)
C88B C87 C92B 113(4)
C88A C87 C92B 97(4)
C92A C87 C92B 69(3)
C88B C87 Ge4 124(3)
C88A C87 Ge4 114(3)
C92A C87 Ge4 127(3)
C92B C87 Ge4 123(3)
C89A C88A C87 114(7)
C90A C89A C88A 133(10)
C89A C90A C91A 116(9)
C92A C91A C90A 116(6)
C87 C88B C89B 120(5)
C90B C89B C88B 121(6)
C91B C90B C89B 121(6)
C90B C91B C92B 117(7)
C91B C92B C87 126(5)
C3S C2S C1S 118(4)
C4S C3S C2S 114(4)
C3S C4S C5S 122(4)
C4S C5S C6S 108(4)

loop_
_geom_bond_atom_site_label_1
_geom_bond_atom_site_label_2
_geom_bond_distance
Rh1 C12 1.78(3)
Rh1 C11 1.91(3)
Rh1 Ge4 2.384(3)
Rh1 Ge1 2.488(3)
Rh1 Ge3 2.522(3)
Rh1 Rh2 2.824(2)
Rh1 Rh3 2.891(2)
Rh2 C22 1.82(3)
Rh2 C21 1.91(3)
Rh2 Ge4 2.384(3)
Rh2 Ge1 2.462(3)
Rh2 Ge2 2.501(3)
Rh2 Rh3 2.857(2)
Rh3 C31 1.80(2)
Rh3 Ge2 2.465(3)
Rh3 Ge3 2.476(3)
Rh3 Ge5 2.480(3)
Rh3 Ge4 2.533(3)
Ge1 C51 1.94(2)
Ge1 C45 1.946(19)
Ge2 C33 1.92(2)
Ge2 C39 1.93(2)
Ge3 C63 1.95(2)
Ge3 C57 1.98(2)
Ge4 C87 1.92(2)
Ge5 C69 1.94(2)
Ge5 C81 1.97(3)
Ge5 C75 1.97(2)
O11 C11 1.15(3)
O12 C12 1.22(3)
O21 C21 1.16(3)
O22 C22 1.18(3)
O31 C31 1.19(3)
C33 C38 1.33(3)
C33 C34 1.40(3)
C34 C35 1.44(4)
C35 C36 1.31(4)
C36 C37 1.34(4)
C37 C38 1.40(4)
C39 C44 1.38(3)
C39 C40 1.42(3)
C40 C41 1.41(3)
C41 C42 1.40(3)
C42 C43 1.29(3)
C43 C44 1.38(3)
C45 C46 1.413(12)
C45 C50 1.415(12)
C46 C47 1.418(12)
C47 C48 1.410(12)
C48 C49 1.411(12)
C49 C50 1.421(12)
C51 C56 1.390(14)
C51 C52 1.398(14)
C52 C53 1.407(14)
C53 C54 1.396(14)
C54 C55 1.390(14)
C55 C56 1.401(14)
C57 C58 1.31(3)
C57 C62 1.37(3)
C58 C59 1.40(4)
C59 C60 1.35(4)
C60 C61 1.38(4)
C61 C62 1.37(4)
C63 C64 1.36(3)
C63 C68 1.37(3)
C64 C65 1.40(3)
C65 C66 1.32(3)
C66 C67 1.39(4)
C67 C68 1.45(4)
C69 C70 1.40(3)
C69 C74 1.42(4)
C70 C71 1.38(4)
C71 C72 1.30(4)
C72 C73 1.36(4)
C73 C74 1.40(4)
C75 C80 1.40(3)
C75 C76 1.42(3)
C76 C77 1.42(4)
C77 C78 1.35(4)
C78 C79 1.33(4)
C79 C80 1.41(3)
C81 C82 1.38(5)
C81 C86 1.41(4)
C82 C83 1.43(6)
C83 C84 1.32(6)
C84 C85 1.35(5)
C85 C86 1.40(4)
C87 C88B 1.34(5)
C87 C88A 1.36(6)
C87 C92A 1.37(5)
C87 C92B 1.40(6)
C88A C89A 1.33(10)
C89A C90A 1.19(10)
C90A C91A 1.40(9)
C91A C92A 1.37(7)
C88B C89B 1.49(8)
C89B C90B 1.32(9)
C90B C91B 1.31(8)
C91B C92B 1.40(8)
C1S C2S 1.41(3)
C2S C3S 1.41(3)
C3S C4S 1.36(3)
C4S C5S 1.40(3)
C5S C6S 1.43(4)
